data_7113405
loop_
_publ_author_name
'Doppiu, Angelino'
'Englert, Ulli'
'Salzer, Albrecht'

_publ_section_title
;
 Isolation and structural characterization of an optically active
 intermediate in the oxidative addition of methyl iodide on a rhodium(I)
 centre.
;
_journal_issue 19
_journal_name_full 'Chemical communications (Cambridge, England)'
_journal_page_first 2166
_journal_page_last 2167
_journal_paper_doi 10.1039/b409134e
_journal_year 2004
_chemical_absolute_configuration ad
_chemical_formula_sum 'C29 H32 I N O2 P Rh'
_chemical_formula_weight 687.34
_chemical_name_common 3&#x00B7;CH3NO2
_chemical_name_systematic
;
?
;
_space_group_IT_number 19
_symmetry_cell_setting orthorhombic
_symmetry_space_group_name_Hall 'P 2ac 2ab'
_symmetry_space_group_name_H-M 'P 21 21 21'
_atom_sites_solution_hydrogens geom
_atom_sites_solution_primary direct
_atom_sites_solution_secondary difmap
_audit_creation_method SHELXL-97
_cell_angle_alpha 90.00
_cell_angle_beta 90.00
_cell_angle_gamma 90.00
_cell_formula_units_Z 4
_cell_length_a 9.913(3)
_cell_length_b 14.436(4)
_cell_length_c 19.885(4)
_cell_measurement_reflns_used 8092
_cell_measurement_temperature 110(2)
_cell_volume 2845.6(13)
_computing_cell_refinement SMART
_computing_data_collection 'SMART (Bruker, 2001)'
_computing_data_reduction 'SAINT (Bruker, 1999)'
_computing_molecular_graphics 'PLATON (Spek, 1990)'
_computing_structure_refinement 'SHELXL-97 (Sheldrick, 1997)'
_computing_structure_solution 'SHELXS-97 (Sheldrick, 1990)'
_diffrn_ambient_temperature 110(2)
_diffrn_measured_fraction_theta_full 1.000
_diffrn_measured_fraction_theta_max 1.000
_diffrn_measurement_device_type 'CCD area detector'
_diffrn_measurement_method 'omega scans'
_diffrn_radiation_monochromator graphite
_diffrn_radiation_source 'fine-focus sealed tube'
_diffrn_radiation_type MoK\a
_diffrn_radiation_wavelength 0.71073
_diffrn_reflns_av_R_equivalents 0.0595
_diffrn_reflns_av_sigmaI/netI 0.0481
_diffrn_reflns_limit_h_max 12
_diffrn_reflns_limit_h_min -12
_diffrn_reflns_limit_k_max 18
_diffrn_reflns_limit_k_min -18
_diffrn_reflns_limit_l_max 25
_diffrn_reflns_limit_l_min -25
_diffrn_reflns_number 36867
_diffrn_reflns_theta_full 27.44
_diffrn_reflns_theta_max 27.44
_diffrn_reflns_theta_min 2.05
_exptl_absorpt_coefficient_mu 1.767
_exptl_absorpt_correction_T_max 0.8863
_exptl_absorpt_correction_T_min 0.7189
_exptl_absorpt_correction_type empirical
_exptl_absorpt_process_details 'SADABS (1996)'
_exptl_crystal_colour 'dark red'
_exptl_crystal_density_diffrn 1.604
_exptl_crystal_density_method 'not measured'
_exptl_crystal_description block
_exptl_crystal_F_000 1368
_exptl_crystal_size_max 0.20
_exptl_crystal_size_mid 0.09
_exptl_crystal_size_min 0.07
_refine_diff_density_max 2.238
_refine_diff_density_min -.994
_refine_diff_density_rms .106
_refine_ls_abs_structure_details 'Flack H D (1983), Acta Cryst. A39, 876-881'
_refine_ls_abs_structure_Flack -0.02(2)
_refine_ls_extinction_method none
_refine_ls_goodness_of_fit_ref 1.051
_refine_ls_hydrogen_treatment mixed
_refine_ls_matrix_type full
_refine_ls_number_parameters 318
_refine_ls_number_reflns 6499
_refine_ls_number_restraints 0
_refine_ls_restrained_S_all 1.051
_refine_ls_R_factor_all 0.0427
_refine_ls_R_factor_gt 0.0360
_refine_ls_shift/su_max 0.001
_refine_ls_shift/su_mean 0.000
_refine_ls_structure_factor_coef Fsqd
_refine_ls_weighting_details 'w=1/[\s^2^(Fo^2^)+(0.0280P)^2^+3.2000P] where P=(Fo^2^+2Fc^2^)/3'
_refine_ls_weighting_scheme calc
_refine_ls_wR_factor_gt 0.0770
_refine_ls_wR_factor_ref 0.0799
_reflns_number_gt 5900
_reflns_number_total 6499
_reflns_threshold_expression >2sigma(I)
_cod_data_source_file b409134e.txt
_cod_data_source_block ad6
_cod_depositor_comments
;
The following automatic conversions were performed:

'_symmetry_cell_setting' value 'Orthorhombic' changed to
'orthorhombic' according to
/usr/data/users/saulius/automatic-downloads/retrospective/RSC/lib/dictionaries/cif_core.dic
dictionary named 'cif_core.dic' version 2.4.2 from 2011-04-26.

Automatic conversion script
Id: cif_fix_values 2281 2013-09-26 08:29:07Z andrius 

The following automatic conversions were performed:

'_refine_ls_weighting_scheme' value 'calc
w=1/[\s^2^(Fo^2^)+(0.0280P)^2^+3.2000P] where P=(Fo^2^+2Fc^2^)/3' was
changed to 'calc'. New tag '_refine_ls_weighting_details' was
created. The value of the new tag was set to
'w=1/[\s^2^(Fo^2^)+(0.0280P)^2^+3.2000P] where P=(Fo^2^+2Fc^2^)/3'.

Automatic conversion script
Id: cif_fix_values 3143 2015-03-26 13:38:13Z robertas 
;
_cod_original_sg_symbol_H-M P212121
_cod_database_code 7113405

loop_
_symmetry_equiv_pos_as_xyz
'x, y, z'
'-x+1/2, -y, z+1/2'
'x+1/2, -y+1/2, -z'
'-x, y+1/2, -z+1/2'

loop_
_atom_site_label
_atom_site_type_symbol
_atom_site_fract_x
_atom_site_fract_y
_atom_site_fract_z
_atom_site_U_iso_or_equiv
_atom_site_adp_type
_atom_site_occupancy
_atom_site_calc_flag
_atom_site_refinement_flags
Rh1 Rh 0.15464(4) -0.10984(2) 0.373220(17) 0.02717(9) Uani 1 d .
P1 P 0.08488(12) 0.03697(7) 0.34640(6) 0.0209(2) Uani 1 d .
C1 C -0.0135(4) 0.0732(3) 0.4237(2) 0.0200(9) Uani 1 d .
H1 H -0.0974 0.0372 0.4239 0.024 Uiso 1 calc R
C2 C 0.0702(5) 0.0413(3) 0.4848(2) 0.0271(10) Uani 1 d .
H2A H 0.1478 0.0817 0.4900 0.032 Uiso 1 calc R
H2B H 0.0158 0.0462 0.5252 0.032 Uiso 1 calc R
C3 C 0.1180(5) -0.0587(3) 0.4764(2) 0.0251(9) Uani 1 d .
C4 C 0.0342(5) -0.1365(3) 0.4635(2) 0.0293(11) Uani 1 d .
H4 H -0.0596 -0.1362 0.4617 0.035 Uiso 1 calc R
C5 C 0.1185(6) -0.2151(3) 0.4540(2) 0.0356(12) Uani 1 d .
H5 H 0.0901 -0.2752 0.4451 0.043 Uiso 1 calc R
C6 C 0.2540(6) -0.1848(4) 0.4607(3) 0.0400(13) Uani 1 d .
H6 H 0.3297 -0.2222 0.4556 0.048 Uiso 1 calc R
C7 C 0.2570(5) -0.0894(4) 0.4761(3) 0.0333(12) Uani 1 d .
H7 H 0.3330 -0.0535 0.4844 0.040 Uiso 1 calc R
C8 C -0.0528(5) 0.1748(3) 0.4248(2) 0.0235(9) Uani 1 d .
C9 C -0.1804(5) 0.2012(3) 0.4025(2) 0.0285(10) Uani 1 d .
H9 H -0.2422 0.1562 0.3896 0.034 Uiso 1 calc R
C10 C -0.2163(6) 0.2949(3) 0.3993(3) 0.0372(12) Uani 1 d .
H10 H -0.3004 0.3120 0.3828 0.045 Uiso 1 calc R
C11 C -0.1264(5) 0.3619(3) 0.4208(2) 0.0345(11) Uani 1 d .
H11 H -0.1500 0.4241 0.4183 0.041 Uiso 1 calc R
C12 C -0.0022(6) 0.3368(3) 0.4457(3) 0.0368(12) Uani 1 d .
H12 H 0.0570 0.3820 0.4613 0.044 Uiso 1 calc R
C13 C 0.0346(5) 0.2439(3) 0.4477(3) 0.0319(11) Uani 1 d .
H13 H 0.1188 0.2275 0.4646 0.038 Uiso 1 calc R
C14 C 0.2136(5) 0.1275(3) 0.3380(2) 0.0273(10) Uani 1 d .
C15 C 0.1782(5) 0.2135(3) 0.3105(2) 0.0325(11) Uani 1 d .
H15 H 0.0934 0.2217 0.2914 0.039 Uiso 1 calc R
C16 C 0.2691(6) 0.2862(4) 0.3118(3) 0.0440(14) Uani 1 d .
H16 H 0.2459 0.3425 0.2922 0.053 Uiso 1 calc R
C17 C 0.3926(7) 0.2763(4) 0.3417(3) 0.0588(19) Uani 1 d .
H17 H 0.4526 0.3258 0.3430 0.071 Uiso 1 calc R
C18 C 0.4274(6) 0.1918(5) 0.3699(4) 0.0603(19) Uani 1 d .
H18 H 0.5113 0.1851 0.3903 0.072 Uiso 1 calc R
C19 C 0.3392(5) 0.1168(4) 0.3682(3) 0.0413(12) Uani 1 d .
H19 H 0.3639 0.0603 0.3871 0.050 Uiso 1 calc R
C20 C -0.0227(4) 0.0503(3) 0.2722(2) 0.0222(9) Uani 1 d .
C21 C -0.1627(5) 0.0387(3) 0.2759(2) 0.0265(10) Uani 1 d .
H21 H -0.2045 0.0284 0.3171 0.032 Uiso 1 calc R
C22 C -0.2392(5) 0.0429(4) 0.2164(3) 0.0332(11) Uani 1 d .
H22 H -0.3326 0.0379 0.2187 0.040 Uiso 1 calc R
C23 C -0.1776(5) 0.0544(4) 0.1538(2) 0.0349(11) Uani 1 d .
H23 H -0.2297 0.0562 0.1150 0.042 Uiso 1 calc R
C24 C -0.0399(5) 0.0631(4) 0.1498(2) 0.0337(11) Uani 1 d .
H24 H 0.0015 0.0701 0.1081 0.040 Uiso 1 calc R
C25 C 0.0382(5) 0.0613(3) 0.2086(2) 0.0276(10) Uani 1 d .
H25 H 0.1314 0.0675 0.2057 0.033 Uiso 1 calc R
C26 C 0.3104(7) -0.0944(4) 0.2927(3) 0.0555(18) Uani 1 d .
H26A H 0.4024 -0.0769 0.3054 0.067 Uiso 1 d R
H26B H 0.2650 -0.0656 0.2542 0.067 Uiso 1 d R
C27 C 0.2889(8) -0.1871(5) 0.3008(3) 0.061(2) Uani 1 d .
H27A H 0.3625 -0.2262 0.3174 0.074 Uiso 1 d R
H27B H 0.2153 -0.2079 0.2715 0.074 Uiso 1 d R
C28 C 0.0086(7) -0.1610(4) 0.3084(3) 0.0542(18) Uani 1 d .
H28A H 0.0061 -0.2273 0.3115 0.081 Uiso 1 calc R
H28B H 0.0299 -0.1431 0.2631 0.081 Uiso 1 calc R
H28C H -0.0779 -0.1362 0.3206 0.081 Uiso 1 calc R
O1 O 0.5306(4) 0.1275(3) 0.1161(2) 0.0554(11) Uani 1 d .
C29 C 0.3316(8) 0.2028(4) 0.1414(4) 0.066(2) Uani 1 d .
H29A H 0.2394 0.1894 0.1303 0.100 Uiso 1 calc R
H29B H 0.3654 0.2499 0.1118 0.100 Uiso 1 calc R
H29C H 0.3368 0.2242 0.1870 0.100 Uiso 1 calc R
N1 N 0.4133(5) 0.1182(3) 0.1339(2) 0.0395(10) Uani 1 d .
O2 O 0.3616(5) 0.0436(3) 0.1450(2) 0.0566(11) Uani 1 d .
I1 I 0.36459(3) 0.443128(19) 0.058123(15) 0.02900(8) Uani 1 d .

loop_
_atom_site_aniso_label
_atom_site_aniso_U_11
_atom_site_aniso_U_22
_atom_site_aniso_U_33
_atom_site_aniso_U_23
_atom_site_aniso_U_13
_atom_site_aniso_U_12
Rh1 0.0403(2) 0.01793(15) 0.02325(16) 0.00238(13) 0.00222(17) 0.00416(16)
P1 0.0259(6) 0.0155(5) 0.0212(5) 0.0009(4) 0.0001(4) 0.0015(4)
C1 0.024(2) 0.017(2) 0.019(2) 0.0001(15) 0.0021(16) -0.0017(17)
C2 0.036(3) 0.021(2) 0.024(2) 0.0005(17) 0.0011(19) 0.001(2)
C3 0.032(2) 0.026(2) 0.0176(19) 0.0054(17) -0.0004(17) 0.004(2)
C4 0.037(3) 0.024(2) 0.027(2) 0.0053(18) -0.002(2) 0.000(2)
C5 0.054(4) 0.023(2) 0.029(3) 0.0105(19) 0.002(2) 0.002(2)
C6 0.055(4) 0.031(3) 0.034(3) 0.011(2) 0.004(2) 0.017(3)
C7 0.031(3) 0.035(3) 0.034(3) 0.008(2) -0.003(2) 0.000(2)
C8 0.029(2) 0.019(2) 0.023(2) -0.0032(16) 0.0037(18) -0.0031(18)
C9 0.027(3) 0.019(2) 0.040(3) -0.0050(19) 0.005(2) -0.0020(19)
C10 0.037(3) 0.025(3) 0.050(3) -0.003(2) 0.006(2) 0.009(2)
C11 0.041(3) 0.020(2) 0.042(3) -0.0012(19) 0.014(2) 0.003(2)
C12 0.049(3) 0.023(2) 0.039(3) -0.011(2) 0.005(3) -0.006(2)
C13 0.037(3) 0.027(2) 0.031(3) -0.004(2) -0.008(2) 0.001(2)
C14 0.031(3) 0.023(2) 0.028(2) 0.0070(18) 0.002(2) -0.0003(19)
C15 0.042(3) 0.023(2) 0.033(2) 0.005(2) -0.011(2) -0.006(2)
C16 0.057(4) 0.031(3) 0.044(3) 0.015(3) -0.011(3) -0.014(3)
C17 0.061(4) 0.043(3) 0.073(4) 0.025(3) -0.021(3) -0.024(3)
C18 0.041(3) 0.061(4) 0.079(5) 0.025(4) -0.023(4) -0.019(3)
C19 0.031(3) 0.040(3) 0.053(3) 0.017(3) -0.005(3) -0.005(2)
C20 0.032(2) 0.0153(19) 0.019(2) 0.0014(17) -0.0026(17) 0.0037(19)
C21 0.034(3) 0.021(2) 0.025(2) 0.0015(16) 0.0015(19) 0.0015(19)
C22 0.033(3) 0.027(3) 0.040(3) 0.002(2) -0.007(2) 0.001(2)
C23 0.047(3) 0.031(2) 0.027(2) -0.005(2) -0.010(2) 0.009(2)
C24 0.053(3) 0.029(2) 0.020(2) 0.000(2) 0.000(2) 0.013(3)
C25 0.034(3) 0.027(2) 0.021(2) -0.0001(19) 0.0009(18) 0.006(2)
C26 0.069(4) 0.052(4) 0.045(3) 0.010(3) 0.022(3) 0.020(3)
C27 0.087(5) 0.049(4) 0.049(4) 0.000(3) 0.020(4) 0.031(4)
C28 0.077(5) 0.030(3) 0.056(4) 0.008(3) -0.026(4) -0.006(3)
O1 0.040(2) 0.079(3) 0.047(2) 0.000(2) -0.0049(19) -0.004(2)
C29 0.088(6) 0.045(3) 0.066(4) 0.013(3) 0.026(4) 0.006(4)
N1 0.043(3) 0.044(3) 0.031(2) 0.006(2) 0.008(2) 0.000(2)
O2 0.072(3) 0.040(2) 0.058(2) 0.0085(19) 0.024(2) -0.001(2)
I1 0.03039(15) 0.02251(13) 0.03410(15) -0.00313(12) 0.00350(14) -0.00028(13)

loop_
_atom_type_symbol
_atom_type_description
_atom_type_scat_dispersion_real
_atom_type_scat_dispersion_imag
_atom_type_scat_source
C C .0033 .0016 'International Tables Vol C Tables 4.2.6.8 and 6.1.1.4'
H H .0000 .0000 'International Tables Vol C Tables 4.2.6.8 and 6.1.1.4'
I I -.4742 1.8119 'International Tables Vol C Tables 4.2.6.8 and 6.1.1.4'
N N .0061 .0033 'International Tables Vol C Tables 4.2.6.8 and 6.1.1.4'
O O .0106 .0060 'International Tables Vol C Tables 4.2.6.8 and 6.1.1.4'
P P .1023 .0942 'International Tables Vol C Tables 4.2.6.8 and 6.1.1.4'
Rh Rh -1.1178 .9187 'International Tables Vol C Tables 4.2.6.8 and 6.1.1.4'

loop_
_geom_angle_atom_site_label_1
_geom_angle_atom_site_label_2
_geom_angle_atom_site_label_3
_geom_angle
C28 Rh1 C4 93.8(2)
C28 Rh1 C3 125.5(2)
C4 Rh1 C3 37.67(17)
C28 Rh1 C26 94.1(3)
C4 Rh1 C26 168.9(2)
C3 Rh1 C26 138.2(2)
C28 Rh1 C5 95.3(2)
C4 Rh1 C5 37.41(18)
C3 Rh1 C5 62.27(17)
C26 Rh1 C5 133.8(2)
C28 Rh1 C27 80.7(3)
C4 Rh1 C27 139.3(2)
C3 Rh1 C27 148.7(2)
C26 Rh1 C27 35.4(2)
C5 Rh1 C27 102.5(2)
C28 Rh1 C6 127.5(2)
C4 Rh1 C6 61.7(2)
C3 Rh1 C6 61.31(18)
C26 Rh1 C6 107.2(2)
C5 Rh1 C6 36.6(2)
C27 Rh1 C6 89.9(2)
C28 Rh1 P1 88.51(17)
C4 Rh1 P1 100.89(13)
C3 Rh1 P1 81.81(12)
C26 Rh1 P1 87.09(16)
C5 Rh1 P1 138.23(14)
C27 Rh1 P1 119.11(17)
C6 Rh1 P1 138.49(15)
C28 Rh1 C7 154.8(2)
C4 Rh1 C7 62.24(19)
C3 Rh1 C7 37.34(17)
C26 Rh1 C7 108.6(2)
C5 Rh1 C7 61.31(18)
C27 Rh1 C7 111.8(2)
C6 Rh1 C7 35.90(19)
P1 Rh1 C7 102.79(13)
C20 P1 C14 104.9(2)
C20 P1 C1 108.9(2)
C14 P1 C1 103.6(2)
C20 P1 Rh1 117.42(15)
C14 P1 Rh1 118.04(16)
C1 P1 Rh1 102.81(13)
C8 C1 C2 114.4(3)
C8 C1 P1 114.3(3)
C2 C1 P1 106.3(3)
C8 C1 H1 107.1
C2 C1 H1 107.1
P1 C1 H1 107.1
C3 C2 C1 111.2(3)
C3 C2 H2A 109.4
C1 C2 H2A 109.4
C3 C2 H2B 109.4
C1 C2 H2B 109.4
H2A C2 H2B 108.0
C4 C3 C7 108.3(4)
C4 C3 C2 125.8(4)
C7 C3 C2 125.8(4)
C4 C3 Rh1 70.4(3)
C7 C3 Rh1 74.8(3)
C2 C3 Rh1 117.9(3)
C3 C4 C5 108.1(4)
C3 C4 Rh1 71.9(3)
C5 C4 Rh1 73.2(3)
C3 C4 H4 126.0
C5 C4 H4 126.0
Rh1 C4 H4 120.7
C6 C5 C4 107.4(5)
C6 C5 Rh1 72.9(3)
C4 C5 Rh1 69.4(3)
C6 C5 H5 126.3
C4 C5 H5 126.3
Rh1 C5 H5 123.0
C7 C6 C5 109.9(5)
C7 C6 Rh1 73.2(3)
C5 C6 Rh1 70.4(3)
C7 C6 H6 125.0
C5 C6 H6 125.0
Rh1 C6 H6 122.9
C6 C7 C3 106.3(5)
C6 C7 Rh1 70.9(3)
C3 C7 Rh1 67.9(3)
C6 C7 H7 126.9
C3 C7 H7 126.9
Rh1 C7 H7 125.9
C9 C8 C13 118.1(4)
C9 C8 C1 119.5(4)
C13 C8 C1 122.4(4)
C8 C9 C10 120.6(5)
C8 C9 H9 119.7
C10 C9 H9 119.7
C11 C10 C9 119.8(5)
C11 C10 H10 120.1
C9 C10 H10 120.1
C12 C11 C10 120.3(4)
C12 C11 H11 119.8
C10 C11 H11 119.8
C11 C12 C13 119.9(5)
C11 C12 H12 120.0
C13 C12 H12 120.0
C12 C13 C8 121.1(5)
C12 C13 H13 119.5
C8 C13 H13 119.5
C19 C14 C15 119.4(5)
C19 C14 P1 120.3(4)
C15 C14 P1 119.5(4)
C16 C15 C14 120.1(5)
C16 C15 H15 119.9
C14 C15 H15 119.9
C17 C16 C15 120.7(5)
C17 C16 H16 119.6
C15 C16 H16 119.6
C16 C17 C18 119.4(6)
C16 C17 H17 120.3
C18 C17 H17 120.3
C17 C18 C19 121.2(6)
C17 C18 H18 119.4
C19 C18 H18 119.4
C14 C19 C18 119.1(5)
C14 C19 H19 120.4
C18 C19 H19 120.4
C21 C20 C25 119.0(4)
C21 C20 P1 121.6(3)
C25 C20 P1 119.0(3)
C20 C21 C22 119.1(4)
C20 C21 H21 120.5
C22 C21 H21 120.5
C23 C22 C21 121.2(5)
C23 C22 H22 119.4
C21 C22 H22 119.4
C24 C23 C22 119.9(4)
C24 C23 H23 120.0
C22 C23 H23 120.0
C23 C24 C25 119.8(5)
C23 C24 H24 120.1
C25 C24 H24 120.1
C24 C25 C20 120.9(4)
C24 C25 H25 119.6
C20 C25 H25 119.6
C27 C26 Rh1 73.1(4)
C27 C26 H26A 111.5
Rh1 C26 H26A 119.0
C27 C26 H26B 115.9
Rh1 C26 H26B 106.6
H26A C26 H26B 121.3
C26 C27 Rh1 71.5(4)
C26 C27 H27A 119.3
Rh1 C27 H27A 120.6
C26 C27 H27B 110.2
Rh1 C27 H27B 95.3
H27A C27 H27B 125.3
Rh1 C28 H28A 109.5
Rh1 C28 H28B 109.5
H28A C28 H28B 109.5
Rh1 C28 H28C 109.5
H28A C28 H28C 109.5
H28B C28 H28C 109.5
N1 C29 H29A 109.5
N1 C29 H29B 109.5
H29A C29 H29B 109.5
N1 C29 H29C 109.5
H29A C29 H29C 109.5
H29B C29 H29C 109.5
O2 N1 O1 123.5(5)
O2 N1 C29 119.1(5)
O1 N1 C29 117.5(5)

loop_
_geom_bond_atom_site_label_1
_geom_bond_atom_site_label_2
_geom_bond_distance
Rh1 C28 2.074(6)
Rh1 C4 2.191(5)
Rh1 C3 2.210(4)
Rh1 C26 2.236(6)
Rh1 C5 2.240(4)
Rh1 C27 2.256(6)
Rh1 C6 2.273(5)
Rh1 P1 2.2923(12)
Rh1 C7 2.302(5)
P1 C20 1.830(4)
P1 C14 1.834(5)
P1 C1 1.894(4)
C1 C8 1.518(6)
C1 C2 1.542(6)
C1 H1 0.9800
C2 C3 1.530(6)
C2 H2A 0.9700
C2 H2B 0.9700
C3 C4 1.421(7)
C3 C7 1.447(7)
C4 C5 1.422(7)
C4 H4 0.9300
C5 C6 1.419(8)
C5 H5 0.9300
C6 C7 1.410(8)
C6 H6 0.9300
C7 H7 0.9300
C8 C9 1.394(7)
C8 C13 1.397(7)
C9 C10 1.400(7)
C9 H9 0.9300
C10 C11 1.383(7)
C10 H10 0.9300
C11 C12 1.375(7)
C11 H11 0.9300
C12 C13 1.391(7)
C12 H12 0.9300
C13 H13 0.9300
C14 C19 1.391(7)
C14 C15 1.401(6)
C15 C16 1.385(7)
C15 H15 0.9300
C16 C17 1.368(9)
C16 H16 0.9300
C17 C18 1.386(9)
C17 H17 0.9300
C18 C19 1.393(8)
C18 H18 0.9300
C19 H19 0.9300
C20 C21 1.400(6)
C20 C25 1.411(6)
C21 C22 1.407(6)
C21 H21 0.9300
C22 C23 1.395(7)
C22 H22 0.9300
C23 C24 1.373(8)
C23 H23 0.9300
C24 C25 1.404(6)
C24 H24 0.9300
C25 H25 0.9300
C26 C27 1.365(9)
C26 H26A 0.9800
C26 H26B 0.9800
C27 H27A 0.9800
C27 H27B 0.9801
C28 H28A 0.9600
C28 H28B 0.9600
C28 H28C 0.9600
O1 N1 1.224(6)
C29 N1 1.472(8)
C29 H29A 0.9600
C29 H29B 0.9600
C29 H29C 0.9600
N1 O2 1.213(6)

loop_
_geom_torsion_atom_site_label_1
_geom_torsion_atom_site_label_2
_geom_torsion_atom_site_label_3
_geom_torsion_atom_site_label_4
_geom_torsion
C28 Rh1 P1 C20 -14.8(3)
C4 Rh1 P1 C20 -108.4(2)
C3 Rh1 P1 C20 -141.0(2)
C26 Rh1 P1 C20 79.5(3)
C5 Rh1 P1 C20 -111.1(3)
C27 Rh1 P1 C20 63.8(3)
C6 Rh1 P1 C20 -167.6(3)
C7 Rh1 P1 C20 -172.1(2)
C28 Rh1 P1 C14 -142.0(3)
C4 Rh1 P1 C14 124.5(2)
C3 Rh1 P1 C14 91.8(2)
C26 Rh1 P1 C14 -47.7(3)
C5 Rh1 P1 C14 121.7(3)
C27 Rh1 P1 C14 -63.4(3)
C6 Rh1 P1 C14 65.2(3)
C7 Rh1 P1 C14 60.7(2)
C28 Rh1 P1 C1 104.8(3)
C4 Rh1 P1 C1 11.2(2)
C3 Rh1 P1 C1 -21.45(19)
C26 Rh1 P1 C1 -161.0(2)
C5 Rh1 P1 C1 8.5(3)
C27 Rh1 P1 C1 -176.7(3)
C6 Rh1 P1 C1 -48.0(3)
C7 Rh1 P1 C1 -52.5(2)
C20 P1 C1 C8 -64.4(4)
C14 P1 C1 C8 46.8(4)
Rh1 P1 C1 C8 170.3(3)
C20 P1 C1 C2 168.4(3)
C14 P1 C1 C2 -80.3(3)
Rh1 P1 C1 C2 43.1(3)
C8 C1 C2 C3 -174.0(4)
P1 C1 C2 C3 -46.9(4)
C1 C2 C3 C4 -55.1(6)
C1 C2 C3 C7 121.0(5)
C1 C2 C3 Rh1 30.0(5)
C28 Rh1 C3 C4 37.7(4)
C26 Rh1 C3 C4 -163.8(3)
C5 Rh1 C3 C4 -38.0(3)
C27 Rh1 C3 C4 -104.9(5)
C6 Rh1 C3 C4 -79.8(3)
P1 Rh1 C3 C4 119.9(3)
C7 Rh1 C3 C4 -116.2(4)
C28 Rh1 C3 C7 153.9(3)
C4 Rh1 C3 C7 116.2(4)
C26 Rh1 C3 C7 -47.6(4)
C5 Rh1 C3 C7 78.2(3)
C27 Rh1 C3 C7 11.3(6)
C6 Rh1 C3 C7 36.4(3)
P1 Rh1 C3 C7 -123.9(3)
C28 Rh1 C3 C2 -83.3(4)
C4 Rh1 C3 C2 -120.9(5)
C26 Rh1 C3 C2 75.2(4)
C5 Rh1 C3 C2 -159.0(4)
C27 Rh1 C3 C2 134.2(5)
C6 Rh1 C3 C2 159.2(4)
P1 Rh1 C3 C2 -1.0(3)
C7 Rh1 C3 C2 122.9(5)
C7 C3 C4 C5 -1.1(5)
C2 C3 C4 C5 175.6(4)
Rh1 C3 C4 C5 64.7(3)
C7 C3 C4 Rh1 -65.8(3)
C2 C3 C4 Rh1 110.9(4)
C28 Rh1 C4 C3 -150.1(3)
C26 Rh1 C4 C3 74.4(12)
C5 Rh1 C4 C3 116.1(4)
C27 Rh1 C4 C3 129.7(4)
C6 Rh1 C4 C3 78.8(3)
P1 Rh1 C4 C3 -60.9(3)
C7 Rh1 C4 C3 37.9(3)
C28 Rh1 C4 C5 93.8(3)
C3 Rh1 C4 C5 -116.1(4)
C26 Rh1 C4 C5 -41.7(13)
C27 Rh1 C4 C5 13.6(5)
C6 Rh1 C4 C5 -37.3(3)
P1 Rh1 C4 C5 -177.0(3)
C7 Rh1 C4 C5 -78.2(3)
C3 C4 C5 C6 -0.4(5)
Rh1 C4 C5 C6 63.5(3)
C3 C4 C5 Rh1 -63.9(3)
C28 Rh1 C5 C6 154.0(4)
C4 Rh1 C5 C6 -116.7(4)
C3 Rh1 C5 C6 -78.4(3)
C26 Rh1 C5 C6 53.1(4)
C27 Rh1 C5 C6 72.4(4)
P1 Rh1 C5 C6 -112.2(3)
C7 Rh1 C5 C6 -35.8(3)
C28 Rh1 C5 C4 -89.3(3)
C3 Rh1 C5 C4 38.3(3)
C26 Rh1 C5 C4 169.8(4)
C27 Rh1 C5 C4 -171.0(3)
C6 Rh1 C5 C4 116.7(4)
P1 Rh1 C5 C4 4.4(4)
C7 Rh1 C5 C4 80.9(3)
C4 C5 C6 C7 1.7(6)
Rh1 C5 C6 C7 62.9(4)
C4 C5 C6 Rh1 -61.2(3)
C28 Rh1 C6 C7 -152.3(4)
C4 Rh1 C6 C7 -80.9(3)
C3 Rh1 C6 C7 -37.8(3)
C26 Rh1 C6 C7 98.2(4)
C5 Rh1 C6 C7 -119.0(5)
C27 Rh1 C6 C7 129.5(4)
P1 Rh1 C6 C7 -7.5(5)
C28 Rh1 C6 C5 -33.3(4)
C4 Rh1 C6 C5 38.1(3)
C3 Rh1 C6 C5 81.2(3)
C26 Rh1 C6 C5 -142.8(3)
C27 Rh1 C6 C5 -111.5(4)
P1 Rh1 C6 C5 111.5(3)
C7 Rh1 C6 C5 119.0(5)
C5 C6 C7 C3 -2.3(6)
Rh1 C6 C7 C3 58.9(3)
C5 C6 C7 Rh1 -61.2(4)
C4 C3 C7 C6 2.1(5)
C2 C3 C7 C6 -174.6(4)
Rh1 C3 C7 C6 -60.9(4)
C4 C3 C7 Rh1 62.9(3)
C2 C3 C7 Rh1 -113.7(4)
C28 Rh1 C7 C6 60.0(7)
C4 Rh1 C7 C6 79.2(4)
C3 Rh1 C7 C6 117.5(5)
C26 Rh1 C7 C6 -93.9(4)
C5 Rh1 C7 C6 36.5(3)
C27 Rh1 C7 C6 -56.2(4)
P1 Rh1 C7 C6 174.9(3)
C28 Rh1 C7 C3 -57.4(6)
C4 Rh1 C7 C3 -38.3(3)
C26 Rh1 C7 C3 148.7(3)
C5 Rh1 C7 C3 -81.0(3)
C27 Rh1 C7 C3 -173.7(3)
C6 Rh1 C7 C3 -117.5(5)
P1 Rh1 C7 C3 57.4(3)
C2 C1 C8 C9 -141.2(4)
P1 C1 C8 C9 96.0(4)
C2 C1 C8 C13 38.7(6)
P1 C1 C8 C13 -84.1(5)
C13 C8 C9 C10 3.9(7)
C1 C8 C9 C10 -176.2(4)
C8 C9 C10 C11 -2.4(8)
C9 C10 C11 C12 -0.5(8)
C10 C11 C12 C13 1.8(8)
C11 C12 C13 C8 -0.2(8)
C9 C8 C13 C12 -2.6(7)
C1 C8 C13 C12 177.5(5)
C20 P1 C14 C19 -154.3(4)
C1 P1 C14 C19 91.5(4)
Rh1 P1 C14 C19 -21.3(5)
C20 P1 C14 C15 36.0(4)
C1 P1 C14 C15 -78.2(4)
Rh1 P1 C14 C15 169.0(3)
C19 C14 C15 C16 1.8(8)
P1 C14 C15 C16 171.6(4)
C14 C15 C16 C17 -2.1(9)
C15 C16 C17 C18 1.1(11)
C16 C17 C18 C19 0.2(12)
C15 C14 C19 C18 -0.6(8)
P1 C14 C19 C18 -170.3(5)
C17 C18 C19 C14 -0.4(11)
C14 P1 C20 C21 -141.6(4)
C1 P1 C20 C21 -31.2(4)
Rh1 P1 C20 C21 85.1(4)
C14 P1 C20 C25 46.2(4)
C1 P1 C20 C25 156.7(4)
Rh1 P1 C20 C25 -87.1(4)
C25 C20 C21 C22 -3.1(7)
P1 C20 C21 C22 -175.2(3)
C20 C21 C22 C23 2.7(7)
C21 C22 C23 C24 -0.8(8)
C22 C23 C24 C25 -0.7(8)
C23 C24 C25 C20 0.3(8)
C21 C20 C25 C24 1.6(7)
P1 C20 C25 C24 174.0(4)
C28 Rh1 C26 C27 -67.6(5)
C4 Rh1 C26 C27 67.8(14)
C3 Rh1 C26 C27 129.8(5)
C5 Rh1 C26 C27 33.8(6)
C6 Rh1 C26 C27 63.8(5)
P1 Rh1 C26 C27 -155.9(5)
C7 Rh1 C26 C27 101.6(5)
C28 Rh1 C27 C26 110.9(5)
C4 Rh1 C27 C26 -164.1(4)
C3 Rh1 C27 C26 -99.2(5)
C5 Rh1 C27 C26 -155.7(5)
C6 Rh1 C27 C26 -121.0(5)
P1 Rh1 C27 C26 27.8(6)
C7 Rh1 C27 C26 -91.9(5)
